data_2228185
loop_
_publ_author_name
'Ma, Ya-Tuan'
'Shi, Xin-Wei'
'Shuai, Qi'
'Gao, Jin-Ming'

_publ_section_title
;
 1-[2-(3,5-Difluorobenzyloxy)phenyl]ethanone
;
_journal_coeditor_code ZS2054
_journal_issue 9
_journal_name_full 'Acta Crystallographica Section E'
_journal_page_first o2293
_journal_paper_doi 10.1107/S160053681003120X
_journal_volume 66
_journal_year 2010
_chemical_formula_iupac 'C15 H12 F2 O2'
_chemical_formula_moiety 'C15 H12 F2 O2'
_chemical_formula_sum 'C15 H12 F2 O2'
_chemical_formula_weight 262.25
_chemical_melting_point_gt 347
_chemical_melting_point_lt 348
_chemical_name_systematic
;
1-[2-(3,5-Difluorobenzyloxy)phenyl]ethanone
;
_space_group_IT_number 2
_symmetry_cell_setting triclinic
_symmetry_space_group_name_Hall '-P 1'
_symmetry_space_group_name_H-M 'P -1'
_atom_sites_solution_hydrogens geom
_atom_sites_solution_primary direct
_atom_sites_solution_secondary difmap
_audit_creation_method SHELXL-97
_cell_angle_alpha 91.5870(10)
_cell_angle_beta 106.559(2)
_cell_angle_gamma 95.3430(10)
_cell_formula_units_Z 2
_cell_length_a 7.2808(7)
_cell_length_b 7.9734(8)
_cell_length_c 11.6466(12)
_cell_measurement_reflns_used 1136
_cell_measurement_temperature 298(2)
_cell_measurement_theta_max 24.757
_cell_measurement_theta_min 2.935
_cell_volume 644.22(11)
_computing_cell_refinement 'SAINT (Bruker, 1996)'
_computing_data_collection 'SMART (Bruker, 1996)'
_computing_data_reduction 'SAINT (Bruker, 1996)'
_computing_molecular_graphics 'SHELXTL (Sheldrick, 2008)'
_computing_publication_material 'SHELXTL (Sheldrick, 2008)'
_computing_structure_refinement 'SHELXL97 (Sheldrick, 2008)'
_computing_structure_solution 'SHELXS97 (Sheldrick, 2008)'
_diffrn_ambient_temperature 298(2)
_diffrn_measured_fraction_theta_full 0.982
_diffrn_measured_fraction_theta_max 0.982
_diffrn_measurement_device_type 'Bruker SMART CD area-detector'
_diffrn_measurement_method '\f and \w scans'
_diffrn_radiation_monochromator graphite
_diffrn_radiation_source 'fine-focus sealed tube'
_diffrn_radiation_type MoK\a
_diffrn_radiation_wavelength 0.71073
_diffrn_reflns_av_R_equivalents 0.0136
_diffrn_reflns_av_sigmaI/netI 0.0284
_diffrn_reflns_limit_h_max 8
_diffrn_reflns_limit_h_min -8
_diffrn_reflns_limit_k_max 5
_diffrn_reflns_limit_k_min -9
_diffrn_reflns_limit_l_max 13
_diffrn_reflns_limit_l_min -13
_diffrn_reflns_number 3373
_diffrn_reflns_theta_full 25.02
_diffrn_reflns_theta_max 25.02
_diffrn_reflns_theta_min 1.83
_diffrn_standards_number 0
_exptl_absorpt_coefficient_mu 0.108
_exptl_absorpt_correction_T_max 0.9787
_exptl_absorpt_correction_T_min 0.9560
_exptl_absorpt_correction_type multi-scan
_exptl_absorpt_process_details '(SADABS; Sheldrick, 1996)'
_exptl_crystal_colour colorless
_exptl_crystal_density_diffrn 1.352
_exptl_crystal_density_method 'not measured'
_exptl_crystal_description plate
_exptl_crystal_F_000 272
_exptl_crystal_size_max 0.42
_exptl_crystal_size_mid 0.38
_exptl_crystal_size_min 0.20
_refine_diff_density_max 0.212
_refine_diff_density_min -0.196
_refine_ls_extinction_coef 0.086
_refine_ls_extinction_method none
_refine_ls_goodness_of_fit_ref 1.029
_refine_ls_hydrogen_treatment constr
_refine_ls_matrix_type full
_refine_ls_number_parameters 173
_refine_ls_number_reflns 2239
_refine_ls_number_restraints 0
_refine_ls_restrained_S_all 1.029
_refine_ls_R_factor_all 0.0820
_refine_ls_R_factor_gt 0.0494
_refine_ls_shift/su_max 0.001
_refine_ls_shift/su_mean 0.000
_refine_ls_structure_factor_coef Fsqd
_refine_ls_weighting_details 'calc w=1/[\s^2^(Fo^2^)+(0.0702P)^2^+0.1465P] where P=(Fo^2^+2Fc^2^)/3'
_refine_ls_weighting_scheme calc
_refine_ls_wR_factor_gt 0.1246
_refine_ls_wR_factor_ref 0.1526
_reflns_number_gt 1402
_reflns_number_total 2239
_reflns_threshold_expression I>2\s(I)
_cod_data_source_file zs2054.cif
_cod_data_source_block I
_cod_database_code 2228185
_cod_database_fobs_code 2228185

loop_
_symmetry_equiv_pos_as_xyz
'x, y, z'
'-x, -y, -z'

loop_
_atom_site_type_symbol
_atom_site_label
_atom_site_fract_x
_atom_site_fract_y
_atom_site_fract_z
_atom_site_U_iso_or_equiv
_atom_site_adp_type
_atom_site_calc_flag
_atom_site_refinement_flags
_atom_site_occupancy
_atom_site_disorder_assembly
_atom_site_disorder_group
F F1 0.1438(3) 0.8789(4) 0.0404(2) 0.1646(11) Uani d . 1 . .
F F2 0.6758(4) 0.6785(4) -0.0348(2) 0.1880(13) Uani d . 1 . .
O O1 0.7550(3) 0.2045(2) 0.54230(18) 0.0964(7) Uani d . 1 . .
O O2 0.7176(2) 0.67975(18) 0.41603(13) 0.0629(5) Uani d . 1 . .
C C1 0.6631(4) 0.3400(3) 0.3629(2) 0.0627(7) Uani d . 1 . .
H H1A 0.6321 0.2260 0.3292 0.094 Uiso calc R 1 . .
H H1B 0.7598 0.3965 0.3321 0.094 Uiso calc R 1 . .
H H1C 0.5495 0.3981 0.3416 0.094 Uiso calc R 1 . .
C C2 0.7371(3) 0.3388(3) 0.4951(2) 0.0564(6) Uani d . 1 . .
C C3 0.7914(3) 0.4967(3) 0.57422(19) 0.0471(5) Uani d . 1 . .
C C4 0.7837(3) 0.6620(3) 0.53600(19) 0.0481(5) Uani d . 1 . .
C C5 0.8396(3) 0.7987(3) 0.6196(2) 0.0583(6) Uani d . 1 . .
H H5 0.8355 0.9080 0.5938 0.070 Uiso calc R 1 . .
C C6 0.9010(4) 0.7728(3) 0.7398(2) 0.0659(7) Uani d . 1 . .
H H6 0.9379 0.8650 0.7950 0.079 Uiso calc R 1 . .
C C7 0.9086(4) 0.6135(3) 0.7795(2) 0.0674(7) Uani d . 1 . .
H H7 0.9501 0.5966 0.8612 0.081 Uiso calc R 1 . .
C C8 0.8540(3) 0.4786(3) 0.6971(2) 0.0590(6) Uani d . 1 . .
H H8 0.8592 0.3703 0.7247 0.071 Uiso calc R 1 . .
C C9 0.7050(4) 0.8454(3) 0.3733(2) 0.0700(7) Uani d . 1 . .
H H9A 0.8327 0.9048 0.3882 0.084 Uiso calc R 1 . .
H H9B 0.6320 0.9090 0.4138 0.084 Uiso calc R 1 . .
C C10 0.6061(4) 0.8257(3) 0.2421(2) 0.0587(6) Uani d . 1 . .
C C11 0.4210(4) 0.8648(3) 0.1996(2) 0.0682(7) Uani d . 1 . .
H H11 0.3585 0.9069 0.2518 0.082 Uiso calc R 1 . .
C C12 0.3289(4) 0.8415(4) 0.0801(3) 0.0856(9) Uani d . 1 . .
C C13 0.4081(5) 0.7794(4) -0.0002(3) 0.0902(9) Uani d . 1 . .
H H13 0.3405 0.7632 -0.0811 0.108 Uiso calc R 1 . .
C C14 0.5903(6) 0.7418(5) 0.0421(3) 0.0977(10) Uani d . 1 . .
C C15 0.6927(5) 0.7637(4) 0.1624(3) 0.0914(9) Uani d . 1 . .
H H15 0.8189 0.7365 0.1887 0.110 Uiso calc R 1 . .

loop_
_atom_site_aniso_label
_atom_site_aniso_U_11
_atom_site_aniso_U_22
_atom_site_aniso_U_33
_atom_site_aniso_U_12
_atom_site_aniso_U_13
_atom_site_aniso_U_23
F1 0.0955(15) 0.243(3) 0.1260(18) 0.0644(17) -0.0240(13) -0.0392(17)
F2 0.187(3) 0.284(4) 0.1253(19) 0.063(2) 0.0883(18) -0.035(2)
O1 0.163(2) 0.0435(11) 0.0898(14) 0.0206(11) 0.0447(13) 0.0108(10)
O2 0.0905(12) 0.0383(9) 0.0520(10) 0.0087(8) 0.0073(8) 0.0027(7)
C1 0.0713(16) 0.0452(13) 0.0708(16) 0.0032(11) 0.0215(13) -0.0080(11)
C2 0.0622(15) 0.0418(13) 0.0717(16) 0.0098(10) 0.0285(12) 0.0048(11)
C3 0.0466(12) 0.0453(12) 0.0519(13) 0.0099(9) 0.0164(10) 0.0051(10)
C4 0.0481(12) 0.0447(12) 0.0507(13) 0.0090(9) 0.0117(10) 0.0024(10)
C5 0.0618(15) 0.0463(13) 0.0625(15) 0.0097(11) 0.0103(12) -0.0028(11)
C6 0.0668(16) 0.0672(17) 0.0589(16) 0.0124(12) 0.0101(12) -0.0132(12)
C7 0.0713(17) 0.0807(19) 0.0501(14) 0.0160(14) 0.0148(12) 0.0049(13)
C8 0.0598(14) 0.0578(15) 0.0646(16) 0.0149(11) 0.0227(12) 0.0135(12)
C9 0.0921(19) 0.0431(13) 0.0622(15) 0.0051(12) 0.0025(13) 0.0081(11)
C10 0.0715(16) 0.0443(13) 0.0597(15) 0.0077(11) 0.0166(12) 0.0110(11)
C11 0.0706(18) 0.0718(17) 0.0618(16) 0.0081(13) 0.0189(13) -0.0016(12)
C12 0.0740(19) 0.099(2) 0.075(2) 0.0192(16) 0.0052(16) -0.0020(16)
C13 0.102(2) 0.106(2) 0.0591(18) 0.0128(19) 0.0171(17) 0.0042(16)
C14 0.117(3) 0.117(3) 0.076(2) 0.022(2) 0.052(2) -0.0050(18)
C15 0.082(2) 0.105(2) 0.091(2) 0.0324(17) 0.0235(17) 0.0040(18)

loop_
_atom_type_symbol
_atom_type_description
_atom_type_scat_dispersion_real
_atom_type_scat_dispersion_imag
_atom_type_scat_source
C C 0.0033 0.0016 'International Tables Vol C Tables 4.2.6.8 and 6.1.1.4'
H H 0.0000 0.0000 'International Tables Vol C Tables 4.2.6.8 and 6.1.1.4'
O O 0.0106 0.0060 'International Tables Vol C Tables 4.2.6.8 and 6.1.1.4'
F F 0.0171 0.0103 'International Tables Vol C Tables 4.2.6.8 and 6.1.1.4'

loop_
_geom_angle_atom_site_label_1
_geom_angle_atom_site_label_2
_geom_angle_atom_site_label_3
_geom_angle_site_symmetry_1
_geom_angle_site_symmetry_3
_geom_angle
_geom_angle_publ_flag
C4 O2 C9 . . 118.86(17) ?
C2 C1 H1A . . 109.5 ?
C2 C1 H1B . . 109.5 ?
H1A C1 H1B . . 109.5 ?
C2 C1 H1C . . 109.5 ?
H1A C1 H1C . . 109.5 ?
H1B C1 H1C . . 109.5 ?
O1 C2 C1 . . 119.4(2) ?
O1 C2 C3 . . 118.1(2) ?
C1 C2 C3 . . 122.6(2) ?
C8 C3 C4 . . 116.9(2) ?
C8 C3 C2 . . 117.04(19) ?
C4 C3 C2 . . 126.04(19) ?
O2 C4 C5 . . 122.9(2) ?
O2 C4 C3 . . 116.96(18) ?
C5 C4 C3 . . 120.2(2) ?
C6 C5 C4 . . 120.2(2) ?
C6 C5 H5 . . 119.9 ?
C4 C5 H5 . . 119.9 ?
C7 C6 C5 . . 120.9(2) ?
C7 C6 H6 . . 119.6 ?
C5 C6 H6 . . 119.6 ?
C6 C7 C8 . . 118.9(2) ?
C6 C7 H7 . . 120.5 ?
C8 C7 H7 . . 120.5 ?
C7 C8 C3 . . 122.9(2) ?
C7 C8 H8 . . 118.6 ?
C3 C8 H8 . . 118.6 ?
O2 C9 C10 . . 106.94(18) ?
O2 C9 H9A . . 110.3 ?
C10 C9 H9A . . 110.3 ?
O2 C9 H9B . . 110.3 ?
C10 C9 H9B . . 110.3 ?
H9A C9 H9B . . 108.6 ?
C11 C10 C15 . . 118.4(2) ?
C11 C10 C9 . . 119.5(2) ?
C15 C10 C9 . . 122.0(3) ?
C12 C11 C10 . . 119.4(3) ?
C12 C11 H11 . . 120.3 ?
C10 C11 H11 . . 120.3 ?
C13 C12 F1 . . 118.0(3) ?
C13 C12 C11 . . 123.8(3) ?
F1 C12 C11 . . 118.2(3) ?
C12 C13 C14 . . 116.5(3) ?
C12 C13 H13 . . 121.7 ?
C14 C13 H13 . . 121.7 ?
F2 C14 C13 . . 118.8(3) ?
F2 C14 C15 . . 118.6(4) ?
C13 C14 C15 . . 122.6(3) ?
C10 C15 C14 . . 119.2(3) ?
C10 C15 H15 . . 120.4 ?
C14 C15 H15 . . 120.4 ?

loop_
_geom_bond_atom_site_label_1
_geom_bond_atom_site_label_2
_geom_bond_site_symmetry_2
_geom_bond_distance
_geom_bond_publ_flag
F1 C12 . 1.359(3) ?
F2 C14 . 1.340(4) ?
O1 C2 . 1.218(3) ?
O2 C4 . 1.358(2) ?
O2 C9 . 1.426(3) ?
C1 C2 . 1.480(3) ?
C1 H1A . 0.9600 ?
C1 H1B . 0.9600 ?
C1 H1C . 0.9600 ?
C2 C3 . 1.491(3) ?
C3 C8 . 1.389(3) ?
C3 C4 . 1.404(3) ?
C4 C5 . 1.390(3) ?
C5 C6 . 1.371(3) ?
C5 H5 . 0.9300 ?
C6 C7 . 1.365(3) ?
C6 H6 . 0.9300 ?
C7 C8 . 1.372(3) ?
C7 H7 . 0.9300 ?
C8 H8 . 0.9300 ?
C9 C10 . 1.489(3) ?
C9 H9A . 0.9700 ?
C9 H9B . 0.9700 ?
C10 C11 . 1.365(3) ?
C10 C15 . 1.368(4) ?
C11 C12 . 1.361(4) ?
C11 H11 . 0.9300 ?
C12 C13 . 1.336(4) ?
C13 C14 . 1.342(5) ?
C13 H13 . 0.9300 ?
C14 C15 . 1.384(4) ?
C15 H15 . 0.9300 ?

loop_
_geom_torsion_atom_site_label_1
_geom_torsion_atom_site_label_2
_geom_torsion_atom_site_label_3
_geom_torsion_atom_site_label_4
_geom_torsion_site_symmetry_1
_geom_torsion_site_symmetry_2
_geom_torsion_site_symmetry_3
_geom_torsion_site_symmetry_4
_geom_torsion
_geom_torsion_publ_flag
O1 C2 C3 C8 . . . . -1.7(3) ?
C1 C2 C3 C8 . . . . 178.3(2) ?
O1 C2 C3 C4 . . . . 178.8(2) ?
C1 C2 C3 C4 . . . . -1.2(3) ?
C9 O2 C4 C5 . . . . 0.1(3) ?
C9 O2 C4 C3 . . . . 179.2(2) ?
C8 C3 C4 O2 . . . . -178.31(19) ?
C2 C3 C4 O2 . . . . 1.2(3) ?
C8 C3 C4 C5 . . . . 0.8(3) ?
C2 C3 C4 C5 . . . . -179.7(2) ?
O2 C4 C5 C6 . . . . 178.5(2) ?
C3 C4 C5 C6 . . . . -0.6(3) ?
C4 C5 C6 C7 . . . . 0.1(4) ?
C5 C6 C7 C8 . . . . 0.1(4) ?
C6 C7 C8 C3 . . . . 0.2(4) ?
C4 C3 C8 C7 . . . . -0.6(3) ?
C2 C3 C8 C7 . . . . 179.8(2) ?
C4 O2 C9 C10 . . . . -173.0(2) ?
O2 C9 C10 C11 . . . . 107.6(3) ?
O2 C9 C10 C15 . . . . -70.1(3) ?
C15 C10 C11 C12 . . . . -0.2(4) ?
C9 C10 C11 C12 . . . . -177.9(2) ?
C10 C11 C12 C13 . . . . 1.0(5) ?
C10 C11 C12 F1 . . . . 179.0(3) ?
F1 C12 C13 C14 . . . . -179.2(3) ?
C11 C12 C13 C14 . . . . -1.1(5) ?
C12 C13 C14 F2 . . . . 179.7(3) ?
C12 C13 C14 C15 . . . . 0.6(5) ?
C11 C10 C15 C14 . . . . -0.3(4) ?
C9 C10 C15 C14 . . . . 177.3(3) ?
F2 C14 C15 C10 . . . . -179.0(3) ?
C13 C14 C15 C10 . . . . 0.1(5) ?

loop_
_cod_related_entry_id
_cod_related_entry_database
_cod_related_entry_code
1 ChemSpider 24745732
